data_7220759
loop_
_publ_author_name
'Kundu, Arijit'
'Ganguly, Aniruddha'
'Dhara, Kaliprasanna'
'Patra, Prasanta'
'Guchhait, Nikhil'

_publ_section_title
;
 An efficient solvent-free synthesis of bis(indolyl)methane-based naked
 eye chemosensor for Cu2+ ion from \b-chloro-\a,\b-unsaturated aldehydes
 using PMA-Cellulose as solid phase reusable catalyst
;
_journal_name_full 'RSC Adv.'
_journal_paper_doi 10.1039/C5RA09802E
_journal_year 2015
_chemical_formula_moiety 'C25 H17 Br Cl N2'
_chemical_formula_sum 'C25 H17 Br Cl N2'
_chemical_formula_weight 460.76
_chemical_name_systematic
; 
 ? 
;
_space_group_IT_number 2
_symmetry_cell_setting triclinic
_symmetry_space_group_name_Hall '-P 1'
_symmetry_space_group_name_H-M 'P -1'
_atom_sites_solution_hydrogens geom
_atom_sites_solution_primary direct
_atom_sites_solution_secondary difmap
_audit_creation_method SHELXL-97
_audit_update_record
;
2014-02-10 deposited with the CCDC.
2015-06-11 downloaded from the CCDC.
;
_cell_angle_alpha 85.599(15)
_cell_angle_beta 70.767(13)
_cell_angle_gamma 67.602(14)
_cell_formula_units_Z 2
_cell_length_a 9.802(3)
_cell_length_b 9.833(3)
_cell_length_c 12.388(4)
_cell_measurement_reflns_used 3823
_cell_measurement_temperature 296(2)
_cell_measurement_theta_max 23.84
_cell_measurement_theta_min 2.38
_cell_volume 1040.7(6)
_computing_cell_refinement 'Bruker SAINT'
_computing_data_collection 'Bruker APEX2'
_computing_data_reduction 'Bruker SAINT'
_computing_molecular_graphics 'Bruker SHELXTL'
_computing_publication_material 'Bruker SHELXTL'
_computing_structure_refinement 'SHELXL-97 (Sheldrick, 2008)'
_computing_structure_solution 'SHELXS-97 (Sheldrick, 2008)'
_diffrn_ambient_temperature 296(2)
_diffrn_measured_fraction_theta_full 0.967
_diffrn_measured_fraction_theta_max 0.967
_diffrn_measurement_device_type 'Bruker APEX-II CCD'
_diffrn_measurement_method '\f and \w scans'
_diffrn_radiation_monochromator graphite
_diffrn_radiation_source 'fine-focus sealed tube'
_diffrn_radiation_type MoK\a
_diffrn_radiation_wavelength 0.71073
_diffrn_reflns_av_R_equivalents 0.0369
_diffrn_reflns_av_sigmaI/netI 0.0447
_diffrn_reflns_limit_h_max 12
_diffrn_reflns_limit_h_min -12
_diffrn_reflns_limit_k_max 12
_diffrn_reflns_limit_k_min -9
_diffrn_reflns_limit_l_max 16
_diffrn_reflns_limit_l_min -16
_diffrn_reflns_number 14609
_diffrn_reflns_theta_full 27.65
_diffrn_reflns_theta_max 27.65
_diffrn_reflns_theta_min 1.74
_exptl_absorpt_coefficient_mu 2.117
_exptl_absorpt_correction_T_max 0.963
_exptl_absorpt_correction_T_min 0.941
_exptl_absorpt_correction_type integration
_exptl_absorpt_process_details SADABS
_exptl_crystal_colour red
_exptl_crystal_density_diffrn 1.470
_exptl_crystal_density_method 'not measured'
_exptl_crystal_F_000 466
_exptl_crystal_size_max 0.034
_exptl_crystal_size_mid 0.024
_exptl_crystal_size_min 0.018
_refine_diff_density_max 0.679
_refine_diff_density_min -0.455
_refine_diff_density_rms 0.063
_refine_ls_extinction_method none
_refine_ls_goodness_of_fit_ref 0.984
_refine_ls_hydrogen_treatment mixed
_refine_ls_matrix_type full
_refine_ls_number_parameters 262
_refine_ls_number_reflns 4646
_refine_ls_number_restraints 0
_refine_ls_restrained_S_all 0.984
_refine_ls_R_factor_all 0.0747
_refine_ls_R_factor_gt 0.0410
_refine_ls_shift/su_max 0.066
_refine_ls_shift/su_mean 0.006
_refine_ls_structure_factor_coef Fsqd
_refine_ls_weighting_details 'calc w=1/[\s^2^(Fo^2^)+(0.0826P)^2^+0.1119P] where P=(Fo^2^+2Fc^2^)/3'
_refine_ls_weighting_scheme calc
_refine_ls_wR_factor_gt 0.1195
_refine_ls_wR_factor_ref 0.1385
_reflns_number_gt 3035
_reflns_number_total 4646
_reflns_threshold_expression >2sigma(I)
_cod_data_source_file c5ra09802e2.cif
_cod_data_source_block arijit1_0m
_cod_depositor_comments
;
The following automatic conversions were performed:

'_symmetry_cell_setting' value 'Triclinic' changed to 'triclinic'
according to
/usr/data/users/saulius/crontab/automatic-downloads/rss-feeds/RSC/lib/dictionaries/cif_core.dic
dictionary named 'cif_core.dic' version 2.4.2 from 2011-04-26.

Automatic conversion script
Id: cif_fix_values 3271 2015-04-21 07:52:19Z andrius 
;
_cod_original_sg_symbol_H-M 'P-1   '
_cod_database_code 7220759

loop_
_symmetry_equiv_pos_as_xyz
'x, y, z'
'-x, -y, -z'

loop_
_atom_site_label
_atom_site_type_symbol
_atom_site_fract_x
_atom_site_fract_y
_atom_site_fract_z
_atom_site_U_iso_or_equiv
_atom_site_adp_type
_atom_site_occupancy
_atom_site_symmetry_multiplicity
_atom_site_calc_flag
_atom_site_refinement_flags
Br1 Br 1.29925(4) 0.24296(4) 0.00209(3) 0.06741(18) Uani 1 1 d .
Cl1 Cl 0.82011(11) 0.79638(12) 0.44890(9) 0.0760(3) Uani 1 1 d .
C19 C 0.2890(4) 0.8655(4) 0.8237(3) 0.0575(9) Uani 1 1 d .
N2 N 0.1389(3) 0.8086(3) 0.5080(2) 0.0490(6) Uani 1 1 d .
H2 H 0.0486 0.8038 0.5243 0.059 Uiso 1 1 calc R
C1 C 0.2575(5) 0.9783(4) 0.2350(3) 0.0615(9) Uani 1 1 d .
H1 H 0.2266 1.0212 0.1730 0.074 Uiso 1 1 calc R
C2 C 0.1601(4) 0.9275(4) 0.3196(3) 0.0556(8) Uani 1 1 d .
H2A H 0.0645 0.9340 0.3160 0.067 Uiso 1 1 calc R
C3 C 0.2112(3) 0.8655(3) 0.4114(2) 0.0415(6) Uani 1 1 d .
C4 C 0.3561(3) 0.8523(3) 0.4180(2) 0.0379(6) Uani 1 1 d .
C5 C 0.3699(3) 0.7827(3) 0.5218(2) 0.0366(6) Uani 1 1 d .
C6 C 0.5130(3) 0.7329(3) 0.5603(2) 0.0379(6) Uani 1 1 d .
H6 H 0.5330 0.8198 0.5726 0.045 Uiso 1 1 calc R
C7 C 0.6509(3) 0.6341(3) 0.4655(2) 0.0392(6) Uani 1 1 d .
H7 H 0.6394 0.5522 0.4426 0.047 Uiso 1 1 calc R
C8 C 0.7847(3) 0.6471(3) 0.4106(2) 0.0403(6) Uani 1 1 d .
C9 C 0.9098(3) 0.5498(3) 0.3140(2) 0.0400(6) Uani 1 1 d .
C10 C 1.0663(4) 0.4967(4) 0.3069(3) 0.0542(8) Uani 1 1 d .
H10 H 1.0939 0.5247 0.3641 0.065 Uiso 1 1 calc R
C11 C 1.1814(4) 0.4026(4) 0.2162(3) 0.0576(9) Uani 1 1 d .
H11 H 1.2851 0.3657 0.2134 0.069 Uiso 1 1 calc R
C12 C 1.1403(4) 0.3645(4) 0.1305(2) 0.0477(7) Uani 1 1 d .
C13 C 0.4905(3) 0.6538(3) 0.6704(2) 0.0373(6) Uani 1 1 d .
C14 C 0.3889(3) 0.7198(3) 0.7824(2) 0.0406(6) Uani 1 1 d .
C15 C 0.2083(5) 0.8881(5) 0.9410(3) 0.0748(12) Uani 1 1 d .
H15 H 0.1429 0.9832 0.9714 0.090 Uiso 1 1 calc R
C16 C 0.2231(5) 0.7709(6) 1.0145(3) 0.0776(13) Uani 1 1 d .
H16 H 0.1657 0.7905 1.0919 0.093 Uiso 1 1 calc R
C17 C 0.3191(5) 0.6292(5) 0.9757(3) 0.0640(10) Uani 1 1 d .
H17 H 0.3283 0.5525 1.0250 0.077 Uiso 1 1 calc R
C18 C 0.4031(4) 0.6043(4) 0.8583(2) 0.0470(7) Uani 1 1 d .
N1 N 0.5062(3) 0.4771(3) 0.7960(2) 0.0525(7) Uani 1 1 d .
H19 H 0.5340 0.3912 0.8230 0.063 Uiso 1 1 calc R
C20 C 0.5588(4) 0.5075(4) 0.6834(3) 0.0463(7) Uani 1 1 d .
H20 H 0.6307 0.4381 0.6246 0.056 Uiso 1 1 calc R
C21 C 0.2347(3) 0.7607(3) 0.5740(2) 0.0427(7) Uani 1 1 d .
H21 H 0.2107 0.7191 0.6443 0.051 Uiso 1 1 calc R
C22 C 0.4024(4) 0.9671(4) 0.2395(3) 0.0561(8) Uani 1 1 d .
H22 H 0.4652 1.0029 0.1806 0.067 Uiso 1 1 calc R
C23 C 0.4535(4) 0.9047(4) 0.3286(2) 0.0475(7) Uani 1 1 d .
H23 H 0.5504 0.8969 0.3302 0.057 Uiso 1 1 calc R
C24 C 0.8728(3) 0.5058(4) 0.2265(2) 0.0477(7) Uani 1 1 d .
H24 H 0.7689 0.5399 0.2298 0.057 Uiso 1 1 calc R
C25 C 0.9859(4) 0.4132(4) 0.1355(2) 0.0507(8) Uani 1 1 d .
H25 H 0.9591 0.3839 0.0783 0.061 Uiso 1 1 calc R

loop_
_atom_site_aniso_label
_atom_site_aniso_U_11
_atom_site_aniso_U_22
_atom_site_aniso_U_33
_atom_site_aniso_U_23
_atom_site_aniso_U_13
_atom_site_aniso_U_12
Br1 0.0684(3) 0.0619(3) 0.0495(2) -0.00584(16) 0.00514(16) -0.0198(2)
Cl1 0.0515(5) 0.0768(7) 0.1021(7) -0.0309(5) -0.0024(5) -0.0390(5)
C19 0.0430(17) 0.064(2) 0.0583(19) -0.0213(16) -0.0008(14) -0.0214(16)
N2 0.0319(12) 0.0622(18) 0.0520(14) 0.0076(12) -0.0106(11) -0.0202(12)
C1 0.085(3) 0.054(2) 0.0509(18) 0.0099(16) -0.0310(18) -0.025(2)
C2 0.056(2) 0.054(2) 0.0589(19) 0.0048(16) -0.0274(16) -0.0168(17)
C3 0.0412(15) 0.0342(17) 0.0459(15) -0.0022(12) -0.0115(12) -0.0123(13)
C4 0.0373(14) 0.0322(16) 0.0389(14) -0.0038(11) -0.0064(11) -0.0115(12)
C5 0.0345(14) 0.0320(16) 0.0386(13) -0.0043(11) -0.0054(11) -0.0120(12)
C6 0.0391(15) 0.0362(16) 0.0385(13) -0.0017(11) -0.0076(11) -0.0180(13)
C7 0.0375(15) 0.0394(17) 0.0415(14) -0.0030(12) -0.0092(12) -0.0175(13)
C8 0.0328(14) 0.0475(18) 0.0439(15) -0.0005(12) -0.0098(12) -0.0202(13)
C9 0.0344(14) 0.0468(18) 0.0394(14) 0.0030(12) -0.0081(11) -0.0194(13)
C10 0.0391(16) 0.074(2) 0.0490(17) -0.0070(16) -0.0123(13) -0.0204(16)
C11 0.0360(16) 0.074(3) 0.0550(18) -0.0038(16) -0.0104(14) -0.0153(16)
C12 0.0473(17) 0.0497(19) 0.0399(15) 0.0035(13) -0.0025(13) -0.0218(15)
C13 0.0345(14) 0.0395(17) 0.0403(14) -0.0020(11) -0.0127(11) -0.0153(13)
C14 0.0347(14) 0.0498(19) 0.0426(14) -0.0037(13) -0.0121(12) -0.0209(13)
C15 0.060(2) 0.087(3) 0.066(2) -0.031(2) 0.0047(18) -0.029(2)
C16 0.080(3) 0.116(4) 0.0428(19) -0.014(2) 0.0000(18) -0.056(3)
C17 0.076(2) 0.092(3) 0.0423(17) 0.0078(18) -0.0175(17) -0.053(2)
C18 0.0471(17) 0.063(2) 0.0409(15) 0.0047(14) -0.0166(13) -0.0299(16)
N1 0.0584(17) 0.0511(17) 0.0535(15) 0.0105(12) -0.0247(13) -0.0224(14)
C20 0.0479(17) 0.047(2) 0.0461(16) -0.0008(13) -0.0158(13) -0.0190(15)
C21 0.0381(15) 0.0438(18) 0.0417(14) 0.0033(12) -0.0084(12) -0.0149(13)
C22 0.066(2) 0.049(2) 0.0459(17) 0.0094(14) -0.0096(15) -0.0218(17)
C23 0.0490(17) 0.0436(18) 0.0460(16) 0.0006(13) -0.0078(13) -0.0194(15)
C24 0.0331(15) 0.067(2) 0.0439(15) 0.0071(14) -0.0120(12) -0.0216(15)
C25 0.0544(19) 0.062(2) 0.0376(14) 0.0007(14) -0.0106(13) -0.0269(17)

loop_
_atom_type_symbol
_atom_type_description
_atom_type_scat_dispersion_real
_atom_type_scat_dispersion_imag
_atom_type_scat_source
C C 0.0033 0.0016 'International Tables Vol C Tables 4.2.6.8 and 6.1.1.4'
H H 0.0000 0.0000 'International Tables Vol C Tables 4.2.6.8 and 6.1.1.4'
N N 0.0061 0.0033 'International Tables Vol C Tables 4.2.6.8 and 6.1.1.4'
Cl Cl 0.1484 0.1585 'International Tables Vol C Tables 4.2.6.8 and 6.1.1.4'
Br Br -0.2901 2.4595 'International Tables Vol C Tables 4.2.6.8 and 6.1.1.4'

loop_
_geom_angle_atom_site_label_1
_geom_angle_atom_site_label_2
_geom_angle_atom_site_label_3
_geom_angle
C15 C19 C14 116.9(4)
C21 N2 C3 108.7(2)
C21 N2 H2 125.6
C3 N2 H2 125.6
C2 C1 C22 121.7(3)
C2 C1 H1 119.2
C22 C1 H1 119.2
C1 C2 C3 116.9(3)
C1 C2 H2A 121.5
C3 C2 H2A 121.5
N2 C3 C2 129.9(3)
N2 C3 C4 107.4(2)
C2 C3 C4 122.6(3)
C3 C4 C23 118.7(3)
C3 C4 C5 107.3(2)
C23 C4 C5 134.1(3)
C21 C5 C4 106.2(2)
C21 C5 C6 127.3(3)
C4 C5 C6 126.3(2)
C7 C6 C13 110.6(2)
C7 C6 C5 108.2(2)
C13 C6 C5 112.0(2)
C7 C6 H6 108.6
C13 C6 H6 108.6
C5 C6 H6 108.6
C8 C7 C6 129.3(3)
C8 C7 H7 115.4
C6 C7 H7 115.4
C7 C8 C9 125.7(3)
C7 C8 Cl1 119.1(2)
C9 C8 Cl1 115.10(19)
C10 C9 C24 117.8(3)
C10 C9 C8 122.4(3)
C24 C9 C8 119.8(2)
C11 C10 C9 121.1(3)
C11 C10 H10 119.4
C9 C10 H10 119.4
C12 C11 C10 119.2(3)
C12 C11 H11 120.4
C10 C11 H11 120.4
C11 C12 C25 121.3(3)
C11 C12 Br1 119.3(2)
C25 C12 Br1 119.5(2)
C20 C13 C14 106.6(3)
C20 C13 C6 127.3(3)
C14 C13 C6 126.2(3)
C19 C14 C18 120.2(3)
C19 C14 C13 133.3(3)
C18 C14 C13 106.4(3)
C16 C15 C19 121.7(4)
C16 C15 H15 119.1
C19 C15 H15 119.1
C17 C16 C15 122.1(3)
C17 C16 H16 119.0
C15 C16 H16 119.0
C16 C17 C18 117.1(4)
C16 C17 H17 121.4
C18 C17 H17 121.4
N1 C18 C17 130.3(3)
N1 C18 C14 107.8(3)
C17 C18 C14 121.9(3)
C18 N1 C20 109.2(3)
C18 N1 H19 125.4
C20 N1 H19 125.4
N1 C20 C13 110.1(3)
N1 C20 H20 125.0
C13 C20 H20 125.0
C5 C21 N2 110.3(2)
C5 C21 H21 124.8
N2 C21 H21 124.8
C23 C22 C1 121.5(3)
C23 C22 H22 119.3
C1 C22 H22 119.2
C22 C23 C4 118.6(3)
C22 C23 H23 120.7
C4 C23 H23 120.7
C25 C24 C9 121.7(3)
C25 C24 H24 119.1
C9 C24 H24 119.1
C24 C25 C12 118.8(3)
C24 C25 H25 120.6
C12 C25 H25 120.6

loop_
_geom_bond_atom_site_label_1
_geom_bond_atom_site_label_2
_geom_bond_distance
Br1 C12 1.904(3)
Cl1 C8 1.762(3)
C19 C15 1.395(5)
C19 C14 1.409(5)
N2 C21 1.371(4)
N2 C3 1.373(4)
N2 H2 0.8600
C1 C2 1.373(5)
C1 C22 1.402(5)
C1 H1 0.9300
C2 C3 1.397(4)
C2 H2A 0.9300
C3 C4 1.406(4)
C4 C23 1.413(4)
C4 C5 1.432(4)
C5 C21 1.362(4)
C5 C6 1.521(4)
C6 C7 1.510(4)
C6 C13 1.511(4)
C6 H6 0.9800
C7 C8 1.314(4)
C7 H7 0.9300
C8 C9 1.472(4)
C9 C10 1.393(4)
C9 C24 1.394(4)
C10 C11 1.386(5)
C10 H10 0.9300
C11 C12 1.374(4)
C11 H11 0.9300
C12 C25 1.383(5)
C13 C20 1.358(4)
C13 C14 1.440(4)
C14 C18 1.413(4)
C15 C16 1.405(6)
C15 H15 0.9300
C16 C17 1.365(6)
C16 H16 0.9300
C17 C18 1.401(4)
C17 H17 0.9300
C18 N1 1.362(4)
N1 C20 1.372(4)
N1 H19 0.8600
C20 H20 0.9300
C21 H21 0.9300
C22 C23 1.368(5)
C22 H22 0.9300
C23 H23 0.9300
C24 C25 1.377(4)
C24 H24 0.9300
C25 H25 0.9300
